data_4129454
loop_
_publ_author_name
'Kotani, Hiroaki'
'Sugiyama, Takumi'
'Ishizuka, Tomoya'
'Shiota, Yoshihito'
'Yoshizawa, Kazunari'
'Kojima, Takahiko'

_publ_section_title
;
 Redox-Noninnocent Behavior of Tris(2-pyridylmethyl)amine Bound to a Lewis
 Acidic Rh(III) Ion Induced by C-H Deprotonation.
;
_journal_issue 35
_journal_name_full 'Journal of the American Chemical Society'
_journal_page_first 11222
_journal_page_last 11225
_journal_paper_doi 10.1021/jacs.5b06237
_journal_volume 137
_journal_year 2015
_chemical_formula_sum 'C18 H17 Cl2 N4 Rh'
_chemical_formula_weight 463.17
_space_group_crystal_system monoclinic
_space_group_IT_number 14
_space_group_name_Hall '-P 2ybc'
_space_group_name_H-M_alt 'P 1 21/c 1'
_atom_sites_solution_hydrogens geom
_audit_creation_method SHELXL-2014/7
_cell_angle_alpha 90
_cell_angle_beta 91.072(2)
_cell_angle_gamma 90
_cell_formula_units_Z 12
_cell_length_a 10.6249(18)
_cell_length_b 24.156(4)
_cell_length_c 28.702(5)
_cell_measurement_temperature 120(2)
_cell_volume 7365(2)
_computing_structure_refinement 'SHELXL-2014/7 (Sheldrick, 2014)'
_diffrn_ambient_temperature 120(2)
_diffrn_measured_fraction_theta_full 0.998
_diffrn_measured_fraction_theta_max 0.894
_diffrn_measurement_device_type 'APEX2 v2009.11-0'
_diffrn_radiation_type MoK\a
_diffrn_radiation_wavelength 0.71073
_diffrn_reflns_av_R_equivalents 0.0379
_diffrn_reflns_av_unetI/netI 0.0554
_diffrn_reflns_Laue_measured_fraction_full 0.998
_diffrn_reflns_Laue_measured_fraction_max 0.894
_diffrn_reflns_limit_h_max 14
_diffrn_reflns_limit_h_min -11
_diffrn_reflns_limit_k_max 30
_diffrn_reflns_limit_k_min -30
_diffrn_reflns_limit_l_max 27
_diffrn_reflns_limit_l_min -38
_diffrn_reflns_number 41951
_diffrn_reflns_point_group_measured_fraction_full 0.998
_diffrn_reflns_point_group_measured_fraction_max 0.894
_diffrn_reflns_theta_full 25.242
_diffrn_reflns_theta_max 28.668
_diffrn_reflns_theta_min 1.102
_exptl_absorpt_coefficient_mu 0.919
_exptl_crystal_colour brown
_exptl_crystal_density_diffrn 1.253
_exptl_crystal_description prismatic
_exptl_crystal_F_000 2784
_exptl_crystal_size_max 0.120
_exptl_crystal_size_mid 0.050
_exptl_crystal_size_min 0.020
_refine_diff_density_max 2.730
_refine_diff_density_min -0.710
_refine_diff_density_rms 0.126
_refine_ls_extinction_method none
_refine_ls_goodness_of_fit_ref 1.060
_refine_ls_hydrogen_treatment constr
_refine_ls_matrix_type full
_refine_ls_number_parameters 775
_refine_ls_number_reflns 16981
_refine_ls_number_restraints 121
_refine_ls_restrained_S_all 1.067
_refine_ls_R_factor_all 0.0767
_refine_ls_R_factor_gt 0.0572
_refine_ls_shift/su_max 0.001
_refine_ls_shift/su_mean 0.000
_refine_ls_structure_factor_coef Fsqd
_refine_ls_weighting_details 'w=1/[\s^2^(Fo^2^)+(0.0568P)^2^+27.7001P] where P=(Fo^2^+2Fc^2^)/3'
_refine_ls_weighting_scheme calc
_refine_ls_wR_factor_gt 0.1427
_refine_ls_wR_factor_ref 0.1498
_reflns_Friedel_coverage 0.000
_reflns_number_gt 12935
_reflns_number_total 16981
_reflns_threshold_expression 'I > 2\s(I)'
_cod_data_source_file '[RhIII(L1-H5)(Cl)2].cif'
_cod_data_source_block Sugi8
_cod_original_sg_symbol_H-M 'P 21/c'
_cod_database_code 4129454
_shelx_shelxl_version_number 2014/7
_shelx_space_group_comment
;
The symmetry employed for this shelxl refinement is uniquely defined
by the following loop, which should always be used as a source of
symmetry information in preference to the above space-group names.
They are only intended as comments.
;
_shelx_estimated_absorpt_t_min 0.898
_shelx_estimated_absorpt_t_max 0.982

loop_
_space_group_symop_operation_xyz
'x, y, z'
'-x, y+1/2, -z+1/2'
'-x, -y, -z'
'x, -y-1/2, z-1/2'

loop_
_atom_site_label
_atom_site_type_symbol
_atom_site_fract_x
_atom_site_fract_y
_atom_site_fract_z
_atom_site_U_iso_or_equiv
_atom_site_adp_type
_atom_site_occupancy
_atom_site_site_symmetry_order
_atom_site_calc_flag
_atom_site_refinement_flags_posn
_atom_site_refinement_flags_adp
_atom_site_refinement_flags_occupancy
_atom_site_disorder_assembly
_atom_site_disorder_group
Rh1 Rh 1.00503(4) 0.58704(2) 0.66471(2) 0.02226(10) Uani 1 1 d . . . . .
Rh2 Rh 0.68399(4) 0.63941(2) 0.43348(2) 0.02416(10) Uani 1 1 d . . . . .
Rh3 Rh 0.3287(6) 0.6524(3) 0.1602(2) 0.0212(8) Uani 0.5 1 d D . P A 1
Rh4 Rh 0.3412(6) 0.6528(3) 0.1533(2) 0.0179(6) Uani 0.5 1 d D . P A 2
Cl1 Cl 1.22443(12) 0.57610(6) 0.65414(5) 0.0372(3) Uani 1 1 d . . . . .
Cl2 Cl 1.05044(17) 0.64637(6) 0.72856(5) 0.0463(4) Uani 1 1 d . . . . .
Cl3 Cl 0.89759(13) 0.66473(6) 0.41820(4) 0.0336(3) Uani 1 1 d . . . . .
Cl4 Cl 0.75695(14) 0.55510(5) 0.46626(4) 0.0349(3) Uani 1 1 d . . . . .
Cl5 Cl 0.1094(5) 0.6628(3) 0.1593(2) 0.0371(12) Uani 0.5 1 d D . P A 1
Cl6 Cl 0.2984(7) 0.5740(4) 0.1116(3) 0.0495(15) Uani 0.5 1 d D . P A 1
Cl7 Cl 0.1197(8) 0.6589(5) 0.1620(4) 0.114(4) Uani 0.5 1 d D . P A 2
Cl8 Cl 0.3420(11) 0.5711(4) 0.1085(4) 0.111(4) Uani 0.5 1 d D . P A 2
N1 N 0.9637(4) 0.53750(18) 0.61031(13) 0.0283(9) Uani 1 1 d . . . . .
N2 N 1.0003(4) 0.64669(17) 0.61493(13) 0.0238(8) Uani 1 1 d . . . . .
N3 N 0.8179(4) 0.59317(18) 0.67062(15) 0.0313(10) Uani 1 1 d . . . . .
N4 N 1.0049(4) 0.51482(18) 0.70114(14) 0.0288(9) Uani 1 1 d . . . . .
N5 N 0.6189(4) 0.71075(18) 0.40643(14) 0.0296(9) Uani 1 1 d . . . . .
N6 N 0.6832(4) 0.68340(17) 0.49394(13) 0.0248(9) Uani 1 1 d . . . . .
N7 N 0.5003(4) 0.62312(18) 0.44257(14) 0.0295(9) Uani 1 1 d . . . . .
N8 N 0.6679(4) 0.61357(17) 0.36621(13) 0.0257(9) Uani 1 1 d . . . . .
N9 N 0.3692(9) 0.7227(4) 0.1948(4) 0.014(2) Uani 0.5 1 d D U P A 1
N10 N 0.3351(4) 0.70896(18) 0.10409(14) 0.0273(9) Uani 1 1 d . . . . .
N11 N 0.5156(7) 0.6438(4) 0.1518(3) 0.028(2) Uani 0.5 1 d D U P A 1
N12 N 0.3328(4) 0.61353(18) 0.21964(14) 0.0277(9) Uani 1 1 d . . . . .
N13 N 0.3394(14) 0.7151(5) 0.1965(5) 0.046(4) Uani 0.5 1 d D U P A 2
N14 N 0.5361(7) 0.6580(4) 0.1628(3) 0.0106(18) Uani 0.5 1 d D U P A 2
C1 C 1.0205(6) 0.5636(2) 0.56813(17) 0.0328(12) Uani 1 1 d . . . . .
H1 H 1.1112 0.5545 0.5669 0.039 Uiso 1 1 calc R U . . .
H2 H 0.9787 0.5492 0.5395 0.039 Uiso 1 1 calc R U . . .
C2 C 1.0033(5) 0.6251(2) 0.57105(17) 0.0295(11) Uani 1 1 d . . . . .
C3 C 0.9960(5) 0.6586(2) 0.53265(17) 0.0298(11) Uani 1 1 d . . . . .
H3 H 0.9946 0.6428 0.5024 0.036 Uiso 1 1 calc R U . . .
C4 C 0.9908(5) 0.7157(2) 0.53778(19) 0.0345(12) Uani 1 1 d . . . . .
H4 H 0.9890 0.7392 0.5113 0.041 Uiso 1 1 calc R U . . .
C5 C 0.9882(6) 0.7377(2) 0.58264(19) 0.0357(12) Uani 1 1 d . . . . .
H5 H 0.9839 0.7766 0.5873 0.043 Uiso 1 1 calc R U . . .
C6 C 0.9919(5) 0.7019(2) 0.62006(19) 0.0325(12) Uani 1 1 d . . . . .
H6 H 0.9884 0.7169 0.6506 0.039 Uiso 1 1 calc R U . . .
C7 C 0.8256(6) 0.5347(2) 0.6055(2) 0.0385(14) Uani 1 1 d . . . . .
H7 H 0.7870 0.5135 0.5813 0.046 Uiso 1 1 calc R U . . .
C8 C 0.7543(5) 0.5631(2) 0.63647(19) 0.0331(12) Uani 1 1 d . . . . .
C9 C 0.6186(6) 0.5642(3) 0.6360(3) 0.0551(19) Uani 1 1 d . . . . .
H8 H 0.5721 0.5450 0.6125 0.066 Uiso 1 1 calc R U . . .
C10 C 0.5580(7) 0.5930(4) 0.6693(3) 0.068(3) Uani 1 1 d . . . . .
H9 H 0.4686 0.5935 0.6691 0.081 Uiso 1 1 calc R U . . .
C11 C 0.6236(8) 0.6215(3) 0.7036(4) 0.071(3) Uani 1 1 d . . . . .
H10 H 0.5802 0.6408 0.7272 0.086 Uiso 1 1 calc R U . . .
C12 C 0.7531(7) 0.6214(3) 0.7030(2) 0.0506(17) Uani 1 1 d . . . . .
H11 H 0.7984 0.6419 0.7260 0.061 Uiso 1 1 calc R U . . .
C13 C 1.0191(6) 0.4819(2) 0.62172(18) 0.0348(12) Uani 1 1 d . . . . .
H12 H 0.9750 0.4530 0.6033 0.042 Uiso 1 1 calc R U . . .
H13 H 1.1091 0.4814 0.6134 0.042 Uiso 1 1 calc R U . . .
C14 C 1.0071(5) 0.4700(2) 0.67217(18) 0.0297(11) Uani 1 1 d . . . . .
C15 C 1.0065(5) 0.4166(2) 0.6902(2) 0.0383(13) Uani 1 1 d . . . . .
H14 H 1.0077 0.3855 0.6700 0.046 Uiso 1 1 calc R U . . .
C16 C 1.0041(5) 0.4096(3) 0.7381(2) 0.0427(15) Uani 1 1 d . . . . .
H15 H 1.0070 0.3734 0.7511 0.051 Uiso 1 1 calc R U . . .
C17 C 0.9976(6) 0.4548(3) 0.7666(2) 0.0425(14) Uani 1 1 d . . . . .
H16 H 0.9919 0.4505 0.7994 0.051 Uiso 1 1 calc R U . . .
C18 C 0.9995(6) 0.5067(3) 0.74671(19) 0.0369(13) Uani 1 1 d . . . . .
H17 H 0.9969 0.5381 0.7666 0.044 Uiso 1 1 calc R U . . .
C19 C 0.6744(6) 0.7568(2) 0.43635(17) 0.0340(12) Uani 1 1 d . . . . .
H18 H 0.7620 0.7645 0.4271 0.041 Uiso 1 1 calc R U . . .
H19 H 0.6243 0.7910 0.4323 0.041 Uiso 1 1 calc R U . . .
C20 C 0.6721(5) 0.7380(2) 0.48644(18) 0.0306(11) Uani 1 1 d . . . . .
C21 C 0.6603(6) 0.7741(3) 0.5236(2) 0.0397(13) Uani 1 1 d . . . . .
H20 H 0.6518 0.8127 0.5183 0.048 Uiso 1 1 calc R U . . .
C22 C 0.6609(5) 0.7533(3) 0.56880(19) 0.0394(14) Uani 1 1 d . . . . .
H21 H 0.6539 0.7778 0.5945 0.047 Uiso 1 1 calc R U . . .
C23 C 0.6718(5) 0.6976(3) 0.57617(18) 0.0339(12) Uani 1 1 d . . . . .
H22 H 0.6716 0.6828 0.6068 0.041 Uiso 1 1 calc R U . . .
C24 C 0.6830(5) 0.6631(2) 0.53760(17) 0.0296(11) Uani 1 1 d . . . . .
H23 H 0.6907 0.6243 0.5422 0.036 Uiso 1 1 calc R U . . .
C25 C 0.4810(5) 0.7095(2) 0.40615(17) 0.0307(11) Uani 1 1 d . . . . .
H24 H 0.4334 0.7393 0.3933 0.037 Uiso 1 1 calc R U . . .
C26 C 0.4244(5) 0.6660(2) 0.42414(16) 0.0308(11) Uani 1 1 d . . . . .
C27 C 0.2900(6) 0.6573(3) 0.4263(2) 0.0406(14) Uani 1 1 d . . . . .
H25 H 0.2350 0.6838 0.4124 0.049 Uiso 1 1 calc R U . . .
C28 C 0.2393(6) 0.6120(3) 0.4480(2) 0.0434(15) Uani 1 1 d . . . . .
H26 H 0.1506 0.6072 0.4489 0.052 Uiso 1 1 calc R U . . .
C29 C 0.3221(6) 0.5723(3) 0.4692(2) 0.0435(15) Uani 1 1 d . . . . .
H27 H 0.2894 0.5418 0.4860 0.052 Uiso 1 1 calc R U . . .
C30 C 0.4496(6) 0.5789(2) 0.46481(18) 0.0329(12) Uani 1 1 d . . . . .
H28 H 0.5044 0.5517 0.4778 0.039 Uiso 1 1 calc R U . . .
C31 C 0.6677(6) 0.7134(2) 0.35660(17) 0.0331(12) Uani 1 1 d . . . . .
H29 H 0.6159 0.7394 0.3378 0.040 Uiso 1 1 calc R U . . .
H30 H 0.7558 0.7267 0.3569 0.040 Uiso 1 1 calc R U . . .
C32 C 0.6609(5) 0.6564(2) 0.33568(17) 0.0317(11) Uani 1 1 d . . . . .
C33 C 0.6519(5) 0.6474(2) 0.28829(18) 0.0359(13) Uani 1 1 d . . . . .
H31 H 0.6455 0.6777 0.2673 0.043 Uiso 1 1 calc R U . . .
C34 C 0.6522(5) 0.5932(2) 0.27168(17) 0.0345(12) Uani 1 1 d . . . . .
H32 H 0.6496 0.5862 0.2391 0.041 Uiso 1 1 calc R U . . .
C35 C 0.6563(5) 0.5501(2) 0.30282(18) 0.0331(12) Uani 1 1 d . . . . .
H33 H 0.6533 0.5129 0.2922 0.040 Uiso 1 1 calc R U . . .
C36 C 0.6650(5) 0.5620(2) 0.35000(18) 0.0329(12) Uani 1 1 d . . . . .
H34 H 0.6689 0.5322 0.3716 0.039 Uiso 1 1 calc R U . . .
C37 C 0.3048(7) 0.7687(2) 0.1706(2) 0.0430(15) Uani 1 1 d . . . A 1
H35 H 0.3398 0.8046 0.1813 0.052 Uiso 1 1 calc R U . A 1
H36 H 0.2137 0.7681 0.1772 0.052 Uiso 1 1 calc R U . A 1
C38 C 0.3251(5) 0.7617(2) 0.11929(17) 0.0263(10) Uani 1 1 d . . . . .
C39 C 0.3283(5) 0.8058(2) 0.0894(2) 0.0347(12) Uani 1 1 d . . . . .
H37 H 0.3229 0.8426 0.1009 0.042 Uiso 1 1 calc R U . . .
C40 C 0.3394(5) 0.7957(2) 0.04266(19) 0.0366(13) Uani 1 1 d . . . . .
H38 H 0.3412 0.8259 0.0214 0.044 Uiso 1 1 calc R U . . .
C41 C 0.3478(6) 0.7425(3) 0.02639(18) 0.0392(13) Uani 1 1 d . . . . .
H39 H 0.3539 0.7353 -0.0060 0.047 Uiso 1 1 calc R U . . .
C42 C 0.3474(6) 0.6999(2) 0.05794(18) 0.0362(13) Uani 1 1 d . . . . .
H40 H 0.3560 0.6630 0.0471 0.043 Uiso 1 1 calc R U . . .
C43 C 0.5075(9) 0.7265(5) 0.1989(5) 0.020(2) Uani 0.5 1 d D U P A 1
H41 H 0.5487 0.7556 0.2154 0.024 Uiso 0.5 1 calc R U P A 1
C44 C 0.5735(8) 0.6844(4) 0.1769(3) 0.0092(18) Uani 0.5 1 d D U P A 1
C45 C 0.7130(8) 0.6897(5) 0.1793(4) 0.033(3) Uani 0.5 1 d D U P A 1
H42 H 0.7547 0.7200 0.1939 0.039 Uiso 0.5 1 calc R U P A 1
C46 C 0.7777(14) 0.6461(6) 0.1581(5) 0.045(4) Uani 0.5 1 d D U P A 1
H43 H 0.8671 0.6458 0.1598 0.055 Uiso 0.5 1 calc R U P A 1
C47 C 0.7135(12) 0.6013(6) 0.1336(6) 0.053(4) Uani 0.5 1 d D U P A 1
H44 H 0.7591 0.5723 0.1193 0.064 Uiso 0.5 1 calc R U P A 1
C48 C 0.5838(11) 0.6026(6) 0.1321(6) 0.044(4) Uani 0.5 1 d D U P A 1
H45 H 0.5402 0.5735 0.1166 0.053 Uiso 0.5 1 calc R U P A 1
C49 C 0.3047(7) 0.7091(3) 0.2422(2) 0.0495(17) Uani 1 1 d . . . A 1
H46 H 0.3410 0.7330 0.2671 0.059 Uiso 1 1 calc R U . A 1
H47 H 0.2135 0.7171 0.2395 0.059 Uiso 1 1 calc R U . A 1
C50 C 0.3236(5) 0.6492(2) 0.25527(17) 0.0337(12) Uani 1 1 d . . . . .
C51 C 0.3219(6) 0.6297(3) 0.3006(2) 0.0435(14) Uani 1 1 d . . . . .
H48 H 0.3174 0.6552 0.3257 0.052 Uiso 1 1 calc R U . . .
C52 C 0.3267(6) 0.5737(3) 0.3095(2) 0.0455(16) Uani 1 1 d . . . . .
H49 H 0.3256 0.5602 0.3406 0.055 Uiso 1 1 calc R U . . .
C53 C 0.3331(6) 0.5381(3) 0.2729(2) 0.0434(15) Uani 1 1 d . . . . .
H50 H 0.3339 0.4993 0.2781 0.052 Uiso 1 1 calc R U . . .
C54 C 0.3386(5) 0.5588(2) 0.2277(2) 0.0357(12) Uani 1 1 d . . . . .
H51 H 0.3464 0.5339 0.2022 0.043 Uiso 1 1 calc R U . . .
C55 C 0.4710(13) 0.7329(8) 0.2039(7) 0.056(5) Uani 0.5 1 d D U P A 2
H52 H 0.4872 0.7650 0.2222 0.068 Uiso 0.5 1 calc R U P A 2
C56 C 0.5713(11) 0.7051(5) 0.1855(5) 0.041(3) Uani 0.5 1 d D U P A 2
C57 C 0.7076(12) 0.7159(8) 0.1898(8) 0.091(7) Uani 0.5 1 d D U P A 2
H53 H 0.7423 0.7485 0.2033 0.109 Uiso 0.5 1 calc R U P A 2
C58 C 0.7806(18) 0.6728(7) 0.1716(6) 0.070(5) Uani 0.5 1 d D U P A 2
H54 H 0.8687 0.6756 0.1772 0.084 Uiso 0.5 1 calc R U P A 2
C59 C 0.7391(14) 0.6242(8) 0.1453(7) 0.059(5) Uani 0.5 1 d D U P A 2
H55 H 0.7960 0.5983 0.1324 0.071 Uiso 0.5 1 calc R U P A 2
C60 C 0.6089(12) 0.6190(6) 0.1409(6) 0.043(4) Uani 0.5 1 d D U P A 2
H56 H 0.5716 0.5896 0.1235 0.052 Uiso 0.5 1 calc R U P A 2

loop_
_atom_site_aniso_label
_atom_site_aniso_U_11
_atom_site_aniso_U_22
_atom_site_aniso_U_33
_atom_site_aniso_U_23
_atom_site_aniso_U_13
_atom_site_aniso_U_12
Rh1 0.0226(2) 0.0249(2) 0.01919(17) -0.00130(14) -0.00226(14) -0.00005(15)
Rh2 0.0295(2) 0.0256(2) 0.01737(17) 0.00065(14) 0.00013(14) 0.00394(16)
Rh3 0.0232(12) 0.0271(8) 0.0135(17) 0.0049(9) 0.0052(9) -0.0031(8)
Rh4 0.0199(10) 0.0215(7) 0.0126(16) 0.0028(9) 0.0060(8) -0.0011(7)
Cl1 0.0231(6) 0.0376(7) 0.0506(8) 0.0116(6) -0.0038(5) -0.0002(5)
Cl2 0.0682(11) 0.0443(8) 0.0261(6) -0.0066(6) -0.0044(6) -0.0121(7)
Cl3 0.0314(7) 0.0461(8) 0.0233(6) 0.0015(5) 0.0019(5) 0.0013(6)
Cl4 0.0478(8) 0.0335(7) 0.0234(6) 0.0042(5) -0.0010(5) 0.0125(6)
Cl5 0.014(2) 0.053(3) 0.044(2) 0.026(2) -0.0054(16) -0.0014(18)
Cl6 0.066(3) 0.031(3) 0.051(4) -0.0076(19) -0.018(2) -0.0059(18)
Cl7 0.060(5) 0.156(8) 0.125(7) 0.102(6) -0.031(4) -0.041(5)
Cl8 0.258(14) 0.032(3) 0.043(3) -0.005(2) 0.012(7) 0.009(6)
N1 0.029(2) 0.036(2) 0.0206(19) 0.0013(17) -0.0003(17) 0.0079(19)
N2 0.020(2) 0.029(2) 0.0223(19) -0.0005(16) -0.0054(15) -0.0003(17)
N3 0.029(2) 0.029(2) 0.036(2) 0.0072(18) 0.0055(19) 0.0059(19)
N4 0.025(2) 0.030(2) 0.031(2) 0.0041(18) -0.0042(17) 0.0004(18)
N5 0.034(2) 0.028(2) 0.027(2) -0.0025(17) 0.0006(18) -0.0038(19)
N6 0.022(2) 0.032(2) 0.0198(18) -0.0034(16) 0.0032(16) 0.0045(17)
N7 0.036(3) 0.031(2) 0.0214(19) -0.0035(17) 0.0004(17) -0.0012(19)
N8 0.026(2) 0.029(2) 0.0221(19) 0.0023(16) -0.0003(16) 0.0049(17)
N9 0.011(4) 0.016(3) 0.016(3) 0.002(3) 0.008(3) -0.007(3)
N10 0.026(2) 0.032(2) 0.023(2) 0.0051(17) -0.0016(17) 0.0033(18)
N11 0.030(5) 0.031(5) 0.022(4) -0.011(4) -0.007(4) -0.009(4)
N12 0.025(2) 0.033(2) 0.026(2) 0.0071(17) 0.0010(17) -0.0010(18)
N13 0.041(6) 0.059(6) 0.036(5) 0.031(4) 0.001(4) 0.005(4)
N14 0.011(2) 0.010(2) 0.011(2) 0.0036(17) 0.0051(17) 0.0040(17)
C1 0.043(3) 0.032(3) 0.023(2) -0.007(2) -0.003(2) -0.003(2)
C2 0.023(3) 0.038(3) 0.028(2) 0.005(2) -0.003(2) 0.000(2)
C3 0.027(3) 0.041(3) 0.021(2) 0.003(2) 0.0008(19) -0.002(2)
C4 0.023(3) 0.044(3) 0.037(3) 0.010(2) -0.005(2) -0.002(2)
C5 0.039(3) 0.026(3) 0.041(3) 0.005(2) -0.008(2) -0.003(2)
C6 0.032(3) 0.031(3) 0.034(3) -0.003(2) -0.004(2) -0.002(2)
C7 0.037(3) 0.039(3) 0.039(3) 0.003(2) -0.016(2) -0.019(3)
C8 0.031(3) 0.032(3) 0.036(3) 0.014(2) -0.007(2) -0.006(2)
C9 0.033(4) 0.058(4) 0.073(5) 0.035(4) -0.016(3) -0.005(3)
C10 0.028(4) 0.077(6) 0.100(6) 0.052(5) 0.011(4) 0.017(4)
C11 0.047(5) 0.054(5) 0.115(7) 0.026(5) 0.031(5) 0.020(4)
C12 0.052(4) 0.039(4) 0.062(4) 0.006(3) 0.019(3) 0.012(3)
C13 0.042(3) 0.029(3) 0.033(3) -0.003(2) 0.002(2) 0.002(2)
C14 0.022(3) 0.030(3) 0.038(3) 0.004(2) -0.001(2) 0.002(2)
C15 0.030(3) 0.031(3) 0.054(3) 0.001(3) 0.009(3) 0.000(2)
C16 0.029(3) 0.041(3) 0.058(4) 0.027(3) 0.004(3) 0.003(3)
C17 0.040(4) 0.052(4) 0.036(3) 0.015(3) -0.001(3) -0.003(3)
C18 0.037(3) 0.045(3) 0.029(3) 0.009(2) 0.001(2) 0.000(3)
C19 0.046(3) 0.028(3) 0.028(3) -0.002(2) 0.002(2) -0.002(2)
C20 0.028(3) 0.035(3) 0.030(3) -0.003(2) 0.000(2) -0.002(2)
C21 0.036(3) 0.036(3) 0.047(3) -0.008(3) 0.001(3) -0.001(2)
C22 0.032(3) 0.053(4) 0.033(3) -0.017(3) -0.001(2) 0.003(3)
C23 0.023(3) 0.052(4) 0.027(2) -0.008(2) 0.004(2) 0.001(2)
C24 0.028(3) 0.036(3) 0.025(2) 0.000(2) 0.000(2) -0.001(2)
C25 0.033(3) 0.029(3) 0.030(3) -0.002(2) -0.001(2) 0.009(2)
C26 0.035(3) 0.036(3) 0.020(2) -0.009(2) -0.003(2) 0.004(2)
C27 0.038(3) 0.047(4) 0.037(3) -0.017(3) -0.009(2) 0.011(3)
C28 0.028(3) 0.055(4) 0.048(3) -0.023(3) 0.000(3) -0.006(3)
C29 0.049(4) 0.037(3) 0.045(3) -0.010(3) 0.008(3) -0.017(3)
C30 0.044(3) 0.024(3) 0.031(3) -0.003(2) -0.003(2) -0.008(2)
C31 0.040(3) 0.031(3) 0.028(3) 0.009(2) 0.001(2) 0.004(2)
C32 0.034(3) 0.034(3) 0.027(3) 0.000(2) 0.000(2) 0.003(2)
C33 0.038(3) 0.042(3) 0.027(3) 0.009(2) -0.005(2) 0.007(3)
C34 0.032(3) 0.051(4) 0.020(2) -0.004(2) -0.006(2) 0.005(2)
C35 0.034(3) 0.036(3) 0.029(3) -0.007(2) 0.000(2) 0.011(2)
C36 0.036(3) 0.034(3) 0.028(3) 0.006(2) -0.003(2) 0.006(2)
C37 0.064(4) 0.029(3) 0.036(3) 0.005(2) 0.010(3) 0.001(3)
C38 0.021(3) 0.030(3) 0.028(2) 0.001(2) 0.0019(19) 0.001(2)
C39 0.031(3) 0.031(3) 0.043(3) 0.008(2) 0.001(2) 0.003(2)
C40 0.027(3) 0.047(3) 0.036(3) 0.016(3) 0.001(2) 0.008(2)
C41 0.047(4) 0.048(4) 0.022(2) 0.007(2) 0.000(2) -0.002(3)
C42 0.043(3) 0.036(3) 0.029(3) -0.002(2) 0.003(2) 0.001(3)
C43 0.006(4) 0.029(4) 0.025(4) 0.005(3) -0.008(3) -0.005(3)
C44 0.008(2) 0.012(2) 0.007(2) 0.0041(18) -0.0006(17) 0.0024(18)
C45 0.018(5) 0.050(7) 0.030(5) 0.024(5) -0.003(4) -0.002(5)
C46 0.047(7) 0.048(8) 0.041(7) 0.015(6) -0.007(5) 0.004(6)
C47 0.047(7) 0.053(8) 0.061(7) -0.003(6) 0.006(6) 0.012(6)
C48 0.042(7) 0.041(7) 0.051(7) -0.007(6) -0.004(6) -0.001(6)
C49 0.074(5) 0.046(4) 0.028(3) 0.001(3) 0.017(3) -0.013(3)
C50 0.032(3) 0.044(3) 0.025(2) 0.004(2) 0.001(2) -0.004(2)
C51 0.045(4) 0.057(4) 0.029(3) 0.006(3) 0.001(2) -0.001(3)
C52 0.030(3) 0.073(5) 0.033(3) 0.019(3) 0.001(2) 0.002(3)
C53 0.033(3) 0.041(3) 0.057(4) 0.020(3) -0.002(3) 0.003(3)
C54 0.039(3) 0.031(3) 0.038(3) 0.006(2) -0.002(2) 0.000(2)
C55 0.063(10) 0.053(8) 0.054(7) 0.003(6) 0.013(7) 0.012(7)
C56 0.033(6) 0.046(7) 0.045(7) 0.015(6) 0.001(5) 0.001(6)
C57 0.090(10) 0.097(11) 0.086(10) 0.017(8) 0.005(8) -0.017(8)
C58 0.057(8) 0.083(9) 0.070(8) 0.026(7) 0.006(7) 0.003(8)
C59 0.066(9) 0.052(8) 0.059(8) 0.004(7) 0.010(7) 0.010(7)
C60 0.049(8) 0.044(7) 0.038(7) 0.003(6) 0.002(6) -0.004(6)

loop_
_atom_type_symbol
_atom_type_description
_atom_type_scat_dispersion_real
_atom_type_scat_dispersion_imag
_atom_type_scat_source
C C 0.0033 0.0016 'International Tables Vol C Tables 4.2.6.8 and 6.1.1.4'
H H 0.0000 0.0000 'International Tables Vol C Tables 4.2.6.8 and 6.1.1.4'
N N 0.0061 0.0033 'International Tables Vol C Tables 4.2.6.8 and 6.1.1.4'
Cl Cl 0.1484 0.1585 'International Tables Vol C Tables 4.2.6.8 and 6.1.1.4'
Rh Rh -1.1178 0.9187 'International Tables Vol C Tables 4.2.6.8 and 6.1.1.4'

loop_
_geom_angle_atom_site_label_1
_geom_angle_atom_site_label_2
_geom_angle_atom_site_label_3
_geom_angle
N3 Rh1 N1 84.65(18)
N3 Rh1 N2 89.73(17)
N1 Rh1 N2 82.74(16)
N3 Rh1 N4 90.55(17)
N1 Rh1 N4 83.47(17)
N2 Rh1 N4 166.13(16)
N3 Rh1 Cl2 94.47(14)
N1 Rh1 Cl2 178.97(13)
N2 Rh1 Cl2 96.72(12)
N4 Rh1 Cl2 97.08(13)
N3 Rh1 Cl1 176.68(14)
N1 Rh1 Cl1 92.04(13)
N2 Rh1 Cl1 90.04(12)
N4 Rh1 Cl1 88.87(13)
Cl2 Rh1 Cl1 88.85(6)
N5 Rh2 N7 83.69(18)
N5 Rh2 N8 82.77(16)
N7 Rh2 N8 89.92(16)
N5 Rh2 N6 82.80(16)
N7 Rh2 N6 88.40(16)
N8 Rh2 N6 165.56(16)
N5 Rh2 Cl4 178.83(13)
N7 Rh2 Cl4 95.24(13)
N8 Rh2 Cl4 97.72(12)
N6 Rh2 Cl4 96.71(12)
N5 Rh2 Cl3 91.75(13)
N7 Rh2 Cl3 175.24(13)
N8 Rh2 Cl3 88.15(12)
N6 Rh2 Cl3 92.39(12)
Cl4 Rh2 Cl3 89.32(5)
N12 Rh3 N9 88.5(5)
N12 Rh3 N11 92.7(5)
N9 Rh3 N11 86.8(5)
N12 Rh3 N10 168.1(4)
N9 Rh3 N10 79.7(5)
N11 Rh3 N10 86.0(4)
N12 Rh3 Cl5 93.8(3)
N9 Rh3 Cl5 96.8(4)
N11 Rh3 Cl5 172.6(5)
N10 Rh3 Cl5 88.2(4)
N12 Rh3 Cl6 97.4(4)
N9 Rh3 Cl6 172.5(5)
N11 Rh3 Cl6 88.3(4)
N10 Rh3 Cl6 94.3(4)
Cl5 Rh3 Cl6 87.4(3)
N13 Rh4 N10 85.6(6)
N13 Rh4 N14 83.8(5)
N10 Rh4 N14 94.1(4)
N13 Rh4 N12 77.0(5)
N10 Rh4 N12 162.1(4)
N14 Rh4 N12 88.2(4)
N13 Rh4 Cl8 173.6(7)
N10 Rh4 Cl8 100.7(4)
N14 Rh4 Cl8 96.2(4)
N12 Rh4 Cl8 96.7(4)
N13 Rh4 Cl7 82.2(6)
N10 Rh4 Cl7 90.8(4)
N14 Rh4 Cl7 164.8(5)
N12 Rh4 Cl7 82.9(4)
Cl8 Rh4 Cl7 97.1(5)
C7 N1 C13 111.5(4)
C7 N1 C1 111.0(4)
C13 N1 C1 112.9(4)
C7 N1 Rh1 107.7(3)
C13 N1 Rh1 106.5(3)
C1 N1 Rh1 106.9(3)
C6 N2 C2 118.8(4)
C6 N2 Rh1 128.9(3)
C2 N2 Rh1 112.2(3)
C12 N3 C8 120.2(5)
C12 N3 Rh1 127.9(5)
C8 N3 Rh1 111.9(4)
C18 N4 C14 119.1(5)
C18 N4 Rh1 129.4(4)
C14 N4 Rh1 111.5(3)
C25 N5 C19 113.4(4)
C25 N5 C31 110.6(4)
C19 N5 C31 111.3(4)
C25 N5 Rh2 108.7(3)
C19 N5 Rh2 106.4(3)
C31 N5 Rh2 106.0(3)
C20 N6 C24 120.4(4)
C20 N6 Rh2 112.2(3)
C24 N6 Rh2 127.2(4)
C30 N7 C26 121.6(5)
C30 N7 Rh2 127.4(4)
C26 N7 Rh2 110.9(3)
C36 N8 C32 119.2(4)
C36 N8 Rh2 128.4(3)
C32 N8 Rh2 112.4(3)
C37 N9 C43 116.4(10)
C37 N9 C49 111.2(7)
C43 N9 C49 113.2(10)
C37 N9 Rh3 108.1(7)
C43 N9 Rh3 107.2(7)
C49 N9 Rh3 99.2(6)
C42 N10 C38 118.6(4)
C42 N10 Rh4 126.4(4)
C38 N10 Rh4 114.9(4)
C42 N10 Rh3 130.4(4)
C38 N10 Rh3 111.1(4)
C44 N11 C48 120.6(9)
C44 N11 Rh3 107.4(6)
C48 N11 Rh3 131.2(8)
C50 N12 C54 120.3(5)
C50 N12 Rh3 110.9(4)
C54 N12 Rh3 128.7(4)
C50 N12 Rh4 113.6(4)
C54 N12 Rh4 126.1(4)
C55 N13 Rh4 107.2(11)
C56 N14 C60 129.7(9)
C56 N14 Rh4 112.1(7)
C60 N14 Rh4 117.6(8)
C2 C1 N1 108.7(4)
C2 C1 H1 110.0
N1 C1 H1 110.0
C2 C1 H2 110.0
N1 C1 H2 110.0
H1 C1 H2 108.3
N2 C2 C3 121.0(5)
N2 C2 C1 115.8(4)
C3 C2 C1 123.1(5)
C2 C3 C4 120.3(5)
C2 C3 H3 119.9
C4 C3 H3 119.9
C3 C4 C5 118.6(5)
C3 C4 H4 120.7
C5 C4 H4 120.7
C6 C5 C4 118.6(5)
C6 C5 H5 120.7
C4 C5 H5 120.7
N2 C6 C5 122.5(5)
N2 C6 H6 118.7
C5 C6 H6 118.7
C8 C7 N1 118.7(5)
C8 C7 H7 120.6
N1 C7 H7 120.6
C7 C8 N3 117.1(5)
C7 C8 C9 124.8(6)
N3 C8 C9 118.1(6)
C10 C9 C8 119.5(7)
C10 C9 H8 120.3
C8 C9 H8 120.3
C9 C10 C11 121.2(7)
C9 C10 H9 119.4
C11 C10 H9 119.4
C12 C11 C10 118.9(8)
C12 C11 H10 120.6
C10 C11 H10 120.6
N3 C12 C11 122.0(8)
N3 C12 H11 119.0
C11 C12 H11 119.0
C14 C13 N1 110.2(4)
C14 C13 H12 109.6
N1 C13 H12 109.6
C14 C13 H13 109.6
N1 C13 H13 109.6
H12 C13 H13 108.1
N4 C14 C15 120.6(5)
N4 C14 C13 116.3(4)
C15 C14 C13 123.0(5)
C16 C15 C14 118.9(6)
C16 C15 H14 120.5
C14 C15 H14 120.5
C17 C16 C15 119.9(5)
C17 C16 H15 120.0
C15 C16 H15 120.0
C16 C17 C18 118.5(5)
C16 C17 H16 120.8
C18 C17 H16 120.8
N4 C18 C17 123.0(6)
N4 C18 H17 118.5
C17 C18 H17 118.5
C20 C19 N5 107.8(4)
C20 C19 H18 110.1
N5 C19 H18 110.1
C20 C19 H19 110.1
N5 C19 H19 110.1
H18 C19 H19 108.5
N6 C20 C21 120.3(5)
N6 C20 C19 116.5(4)
C21 C20 C19 123.2(5)
C20 C21 C22 119.5(6)
C20 C21 H20 120.3
C22 C21 H20 120.3
C23 C22 C21 119.9(5)
C23 C22 H21 120.0
C21 C22 H21 120.0
C22 C23 C24 118.3(5)
C22 C23 H22 120.8
C24 C23 H22 120.8
N6 C24 C23 121.6(5)
N6 C24 H23 119.2
C23 C24 H23 119.2
C26 C25 N5 118.5(5)
C26 C25 H24 120.8
N5 C25 H24 120.8
C25 C26 N7 118.1(5)
C25 C26 C27 126.1(5)
N7 C26 C27 115.8(5)
C28 C27 C26 122.1(6)
C28 C27 H25 119.0
C26 C27 H25 119.0
C27 C28 C29 118.9(6)
C27 C28 H26 120.5
C29 C28 H26 120.5
C30 C29 C28 118.9(6)
C30 C29 H27 120.6
C28 C29 H27 120.6
N7 C30 C29 122.4(5)
N7 C30 H28 118.8
C29 C30 H28 118.8
C32 C31 N5 108.7(4)
C32 C31 H29 110.0
N5 C31 H29 110.0
C32 C31 H30 110.0
N5 C31 H30 110.0
H29 C31 H30 108.3
N8 C32 C33 121.2(5)
N8 C32 C31 116.0(4)
C33 C32 C31 122.7(5)
C32 C33 C34 119.0(5)
C32 C33 H31 120.5
C34 C33 H31 120.5
C35 C34 C33 119.4(5)
C35 C34 H32 120.3
C33 C34 H32 120.3
C34 C35 C36 118.7(5)
C34 C35 H33 120.7
C36 C35 H33 120.7
N8 C36 C35 122.5(5)
N8 C36 H34 118.8
C35 C36 H34 118.8
N9 C37 C38 107.6(6)
N9 C37 H35 110.2
C38 C37 H35 110.2
N9 C37 H36 110.2
C38 C37 H36 110.2
H35 C37 H36 108.5
N10 C38 C39 121.9(5)
N10 C38 C37 115.9(4)
C39 C38 C37 122.1(5)
C38 C39 C40 118.6(5)
C38 C39 H37 120.7
C40 C39 H37 120.7
C39 C40 C41 120.4(5)
C39 C40 H38 119.8
C41 C40 H38 119.8
C42 C41 C40 118.5(5)
C42 C41 H39 120.7
C40 C41 H39 120.7
N10 C42 C41 121.9(5)
N10 C42 H40 119.0
C41 C42 H40 119.0
C44 C43 N9 115.3(9)
C44 C43 H41 122.3
N9 C43 H41 122.3
N11 C44 C43 122.7(8)
N11 C44 C45 121.9(9)
C43 C44 C45 115.2(9)
C46 C45 C44 114.3(11)
C46 C45 H42 122.9
C44 C45 H42 122.9
C45 C46 C47 122.6(13)
C45 C46 H43 118.7
C47 C46 H43 118.7
C48 C47 C46 117.4(13)
C48 C47 H44 121.3
C46 C47 H44 121.3
N11 C48 C47 122.9(12)
N11 C48 H45 118.6
C47 C48 H45 118.6
C50 C49 N9 111.0(6)
C50 C49 H46 109.4
N9 C49 H46 109.4
C50 C49 H47 109.4
N9 C49 H47 109.4
H46 C49 H47 108.0
N12 C50 C51 120.0(5)
N12 C50 C49 116.0(4)
C51 C50 C49 123.8(5)
C52 C51 C50 120.5(6)
C52 C51 H48 119.7
C50 C51 H48 119.7
C53 C52 C51 118.6(5)
C53 C52 H49 120.7
C51 C52 H49 120.7
C52 C53 C54 119.9(6)
C52 C53 H50 120.1
C54 C53 H50 120.1
N12 C54 C53 120.6(5)
N12 C54 H51 119.7
C53 C54 H51 119.7
C56 C55 N13 122.9(15)
C56 C55 H52 118.6
N13 C55 H52 118.6
N14 C56 C55 112.7(12)
N14 C56 C57 116.7(9)
C55 C56 C57 130.5(13)
C58 C57 C56 112.7(12)
C58 C57 H53 123.7
C56 C57 H53 123.7
C57 C58 C59 128.7(17)
C57 C58 H54 115.6
C59 C58 H54 115.6
C60 C59 C58 114.2(15)
C60 C59 H55 122.9
C58 C59 H55 122.9
N14 C60 C59 117.5(12)
N14 C60 H56 121.3
C59 C60 H56 121.3

loop_
_geom_bond_atom_site_label_1
_geom_bond_atom_site_label_2
_geom_bond_distance
Rh1 N3 2.004(5)
Rh1 N1 2.009(4)
Rh1 N2 2.029(4)
Rh1 N4 2.034(4)
Rh1 Cl2 2.3690(14)
Rh1 Cl1 2.3711(15)
Rh2 N5 2.008(4)
Rh2 N7 2.013(5)
Rh2 N8 2.033(4)
Rh2 N6 2.035(4)
Rh2 Cl4 2.3678(13)
Rh2 Cl3 2.3988(15)
Rh3 N12 1.949(9)
Rh3 N9 2.009(7)
Rh3 N11 2.016(8)
Rh3 N10 2.112(9)
Rh3 Cl5 2.344(6)
Rh3 Cl6 2.370(6)
Rh4 N13 1.951(9)
Rh4 N10 1.959(9)
Rh4 N14 2.087(7)
Rh4 N12 2.130(8)
Rh4 Cl8 2.356(7)
Rh4 Cl7 2.376(7)
N1 C7 1.472(7)
N1 C13 1.499(7)
N1 C1 1.502(7)
N2 C6 1.346(7)
N2 C2 1.364(6)
N3 C12 1.352(8)
N3 C8 1.385(7)
N4 C18 1.325(6)
N4 C14 1.365(7)
N5 C25 1.466(7)
N5 C19 1.517(7)
N5 C31 1.532(6)
N6 C20 1.341(7)
N6 C24 1.345(6)
N7 C30 1.360(7)
N7 C26 1.409(7)
N8 C36 1.330(7)
N8 C32 1.357(6)
N9 C37 1.473(14)
N9 C43 1.475(8)
N9 C49 1.571(13)
N10 C42 1.351(6)
N10 C38 1.351(6)
N11 C44 1.357(8)
N11 C48 1.360(9)
N12 C50 1.342(7)
N12 C54 1.344(7)
N13 C55 1.474(9)
N14 C56 1.360(9)
N14 C60 1.378(9)
C1 C2 1.500(8)
C1 H1 0.9900
C1 H2 0.9900
C2 C3 1.369(7)
C3 C4 1.387(8)
C3 H3 0.9500
C4 C5 1.394(8)
C4 H4 0.9500
C5 C6 1.379(7)
C5 H5 0.9500
C6 H6 0.9500
C7 C8 1.364(8)
C7 H7 0.9500
C8 C9 1.442(8)
C9 C10 1.354(11)
C9 H8 0.9500
C10 C11 1.379(13)
C10 H9 0.9500
C11 C12 1.376(10)
C11 H10 0.9500
C12 H11 0.9500
C13 C14 1.484(7)
C13 H12 0.9900
C13 H13 0.9900
C14 C15 1.389(7)
C15 C16 1.385(8)
C15 H14 0.9500
C16 C17 1.367(9)
C16 H15 0.9500
C17 C18 1.379(8)
C17 H16 0.9500
C18 H17 0.9500
C19 C20 1.508(7)
C19 H18 0.9900
C19 H19 0.9900
C20 C21 1.386(7)
C21 C22 1.391(8)
C21 H20 0.9500
C22 C23 1.366(8)
C22 H21 0.9500
C23 C24 1.393(7)
C23 H22 0.9500
C24 H23 0.9500
C25 C26 1.320(8)
C25 H24 0.9500
C26 C27 1.447(8)
C27 C28 1.373(9)
C27 H25 0.9500
C28 C29 1.431(9)
C28 H26 0.9500
C29 C30 1.372(8)
C29 H27 0.9500
C30 H28 0.9500
C31 C32 1.502(7)
C31 H29 0.9900
C31 H30 0.9900
C32 C33 1.379(7)
C33 C34 1.394(8)
C33 H31 0.9500
C34 C35 1.373(8)
C34 H32 0.9500
C35 C36 1.386(7)
C35 H33 0.9500
C36 H34 0.9500
C37 C38 1.501(7)
C37 H35 0.9900
C37 H36 0.9900
C38 C39 1.368(7)
C39 C40 1.372(8)
C39 H37 0.9500
C40 C41 1.372(8)
C40 H38 0.9500
C41 C42 1.370(8)
C41 H39 0.9500
C42 H40 0.9500
C43 C44 1.393(9)
C43 H41 0.9500
C44 C45 1.488(8)
C45 C46 1.404(9)
C45 H42 0.9500
C46 C47 1.452(9)
C46 H43 0.9500
C47 C48 1.378(9)
C47 H44 0.9500
C48 H45 0.9500
C49 C50 1.506(8)
C49 H46 0.9900
C49 H47 0.9900
C50 C51 1.383(7)
C51 C52 1.379(9)
C51 H48 0.9500
C52 C53 1.360(9)
C52 H49 0.9500
C53 C54 1.393(8)
C53 H50 0.9500
C54 H51 0.9500
C55 C56 1.373(9)
C55 H52 0.9500
C56 C57 1.474(9)
C57 C58 1.404(10)
C57 H53 0.9500
C58 C59 1.459(10)
C58 H54 0.9500
C59 C60 1.393(9)
C59 H55 0.9500
C60 H56 0.9500

loop_
_geom_torsion_atom_site_label_1
_geom_torsion_atom_site_label_2
_geom_torsion_atom_site_label_3
_geom_torsion_atom_site_label_4
_geom_torsion
C7 N1 C1 C2 77.9(5)
C13 N1 C1 C2 -156.1(4)
Rh1 N1 C1 C2 -39.3(5)
C6 N2 C2 C3 -1.0(7)
Rh1 N2 C2 C3 177.5(4)
C6 N2 C2 C1 176.5(5)
Rh1 N2 C2 C1 -5.0(6)
N1 C1 C2 N2 29.8(6)
N1 C1 C2 C3 -152.8(5)
N2 C2 C3 C4 2.8(8)
C1 C2 C3 C4 -174.5(5)
C2 C3 C4 C5 -2.4(8)
C3 C4 C5 C6 0.5(8)
C2 N2 C6 C5 -1.0(8)
Rh1 N2 C6 C5 -179.2(4)
C4 C5 C6 N2 1.2(8)
C13 N1 C7 C8 115.6(5)
C1 N1 C7 C8 -117.5(5)
Rh1 N1 C7 C8 -0.8(6)
N1 C7 C8 N3 0.2(7)
N1 C7 C8 C9 180.0(5)
C12 N3 C8 C7 -178.7(5)
Rh1 N3 C8 C7 0.5(6)
C12 N3 C8 C9 1.5(7)
Rh1 N3 C8 C9 -179.2(4)
C7 C8 C9 C10 178.5(6)
N3 C8 C9 C10 -1.8(8)
C8 C9 C10 C11 0.3(10)
C9 C10 C11 C12 1.5(11)
C8 N3 C12 C11 0.3(9)
Rh1 N3 C12 C11 -178.8(5)
C10 C11 C12 N3 -1.8(11)
C7 N1 C13 C14 -80.2(5)
C1 N1 C13 C14 154.0(4)
Rh1 N1 C13 C14 36.9(5)
C18 N4 C14 C15 -1.4(8)
Rh1 N4 C14 C15 -179.6(4)
C18 N4 C14 C13 -177.2(5)
Rh1 N4 C14 C13 4.6(6)
N1 C13 C14 N4 -28.3(7)
N1 C13 C14 C15 156.0(5)
N4 C14 C15 C16 -0.2(8)
C13 C14 C15 C16 175.3(5)
C14 C15 C16 C17 2.4(9)
C15 C16 C17 C18 -3.0(9)
C14 N4 C18 C17 0.9(8)
Rh1 N4 C18 C17 178.6(4)
C16 C17 C18 N4 1.3(9)
C25 N5 C19 C20 79.7(5)
C31 N5 C19 C20 -154.9(4)
Rh2 N5 C19 C20 -39.8(5)
C24 N6 C20 C21 0.0(8)
Rh2 N6 C20 C21 175.1(4)
C24 N6 C20 C19 179.5(5)
Rh2 N6 C20 C19 -5.4(6)
N5 C19 C20 N6 30.5(7)
N5 C19 C20 C21 -150.0(5)
N6 C20 C21 C22 0.5(8)
C19 C20 C21 C22 -179.0(5)
C20 C21 C22 C23 -0.7(9)
C21 C22 C23 C24 0.5(8)
C20 N6 C24 C23 -0.2(8)
Rh2 N6 C24 C23 -174.5(4)
C22 C23 C24 N6 -0.1(8)
C19 N5 C25 C26 -115.5(5)
C31 N5 C25 C26 118.7(5)
Rh2 N5 C25 C26 2.6(5)
N5 C25 C26 N7 -0.1(7)
N5 C25 C26 C27 -179.2(4)
C30 N7 C26 C25 175.0(5)
Rh2 N7 C26 C25 -2.5(5)
C30 N7 C26 C27 -5.8(7)
Rh2 N7 C26 C27 176.7(3)
C25 C26 C27 C28 -176.4(5)
N7 C26 C27 C28 4.5(7)
C26 C27 C28 C29 0.2(8)
C27 C28 C29 C30 -3.8(8)
C26 N7 C30 C29 2.4(7)
Rh2 N7 C30 C29 179.5(4)
C28 C29 C30 N7 2.6(8)
C25 N5 C31 C32 -78.6(5)
C19 N5 C31 C32 154.4(4)
Rh2 N5 C31 C32 39.1(5)
C36 N8 C32 C33 -0.6(8)
Rh2 N8 C32 C33 178.8(4)
C36 N8 C32 C31 -178.7(5)
Rh2 N8 C32 C31 0.7(6)
N5 C31 C32 N8 -26.9(7)
N5 C31 C32 C33 155.1(5)
N8 C32 C33 C34 -1.1(9)
C31 C32 C33 C34 176.9(5)
C32 C33 C34 C35 2.6(9)
C33 C34 C35 C36 -2.5(8)
C32 N8 C36 C35 0.7(8)
Rh2 N8 C36 C35 -178.6(4)
C34 C35 C36 N8 0.8(9)
C43 N9 C37 C38 75.7(9)
C49 N9 C37 C38 -152.7(6)
Rh3 N9 C37 C38 -44.9(7)
C42 N10 C38 C39 -0.7(8)
Rh4 N10 C38 C39 175.5(5)
Rh3 N10 C38 C39 179.2(5)
C42 N10 C38 C37 176.9(5)
Rh3 N10 C38 C37 -3.2(6)
N9 C37 C38 N10 31.5(8)
N9 C37 C38 C39 -151.0(6)
N10 C38 C39 C40 1.4(8)
C37 C38 C39 C40 -176.0(5)
C38 C39 C40 C41 -0.4(8)
C39 C40 C41 C42 -1.2(9)
C38 N10 C42 C41 -1.1(8)
Rh4 N10 C42 C41 -176.8(5)
Rh3 N10 C42 C41 179.1(5)
C40 C41 C42 N10 2.0(9)
C37 N9 C43 C44 -118.1(11)
C49 N9 C43 C44 111.3(11)
Rh3 N9 C43 C44 3.1(15)
C48 N11 C44 C43 -178.1(14)
Rh3 N11 C44 C43 -6.7(14)
C48 N11 C44 C45 7.4(18)
Rh3 N11 C44 C45 178.9(8)
N9 C43 C44 N11 2.6(18)
N9 C43 C44 C45 177.4(11)
N11 C44 C45 C46 -6.8(15)
C43 C44 C45 C46 178.3(11)
C44 C45 C46 C47 3.4(19)
C45 C46 C47 C48 -1(2)
C44 N11 C48 C47 -4(3)
Rh3 N11 C48 C47 -173.4(13)
C46 C47 C48 N11 1(3)
C37 N9 C49 C50 152.3(6)
C43 N9 C49 C50 -74.5(9)
Rh3 N9 C49 C50 38.7(8)
C54 N12 C50 C51 1.0(8)
Rh3 N12 C50 C51 178.6(5)
Rh4 N12 C50 C51 -177.6(5)
C54 N12 C50 C49 -174.1(5)
Rh3 N12 C50 C49 3.5(7)
N9 C49 C50 N12 -30.5(8)
N9 C49 C50 C51 154.6(6)
N12 C50 C51 C52 -1.5(9)
C49 C50 C51 C52 173.2(6)
C50 C51 C52 C53 0.0(9)
C51 C52 C53 C54 1.9(9)
C50 N12 C54 C53 1.0(8)
Rh3 N12 C54 C53 -176.1(5)
Rh4 N12 C54 C53 179.4(5)
C52 C53 C54 N12 -2.5(9)
Rh4 N13 C55 C56 -5(2)
C60 N14 C56 C55 -178.4(15)
Rh4 N14 C56 C55 10.7(16)
C60 N14 C56 C57 -3(2)
Rh4 N14 C56 C57 -173.9(12)
N13 C55 C56 N14 -4(3)
N13 C55 C56 C57 -178.7(18)
N14 C56 C57 C58 -4(2)
C55 C56 C57 C58 170.7(19)
C56 C57 C58 C59 8(3)
C57 C58 C59 C60 -5(3)
C56 N14 C60 C59 6(2)
Rh4 N14 C60 C59 176.9(13)
C58 C59 C60 N14 -2(2)

loop_
_platon_squeeze_void_nr
_platon_squeeze_void_average_x
_platon_squeeze_void_average_y
_platon_squeeze_void_average_z
_platon_squeeze_void_volume
_platon_squeeze_void_count_electrons
_platon_squeeze_void_content
1 -0.014 0.500 0.000 1293 327 ' '
2 -0.016 1.000 0.500 1294 327 ' '
3 0.405 0.949 0.068 13 1 ' '
4 0.405 0.551 0.568 13 1 ' '
5 0.594 0.449 0.432 13 1 ' '
6 0.594 0.051 0.932 13 1 ' '
